data_2001983
loop_
_publ_author_name
'Maverick, E.'
'Chiefari, J.'
'Lightner, D. A.'

_publ_section_title
;
 Structure of 6-(3,3-dimethyl-2-oxo-2,3-dihydro-5-furanyl)-2-pyridone
 at 145 K
;
_journal_issue 2
_journal_name_full 'Acta Crystallographica Section C'
_journal_page_first 338
_journal_page_last 340
_journal_paper_doi 10.1107/S0108270192005675
_journal_volume 49
_journal_year 1993
_chemical_formula_sum 'C11 H11 N O3'
_chemical_formula_weight 205.21
_space_group_crystal_system triclinic
_space_group_IT_number 2
_space_group_name_Hall '-P 1'
_space_group_name_H-M_alt 'P -1'
_cell_angle_alpha 101.370(10)
_cell_angle_beta 102.630(10)
_cell_angle_gamma 102.830(10)
_cell_formula_units_Z 2
_cell_length_a 5.7250(10)
_cell_length_b 9.0380(10)
_cell_length_c 10.401(2)
_cell_volume 494.67(15)
_diffrn_radiation_type Mo
_diffrn_radiation_wavelength 0.7107
_exptl_crystal_density_diffrn 1.38
_exptl_crystal_F_000 216
_cod_data_source_file st1000.cif
_cod_data_source_block st1000_structure_1_of_1
_cod_depositor_comments
;
 Updating space group information and adding the symmetry operation list.

 Antanas Vaitkus,
 2018-06-14
;
_cod_original_cell_volume 494.67
_cod_original_formula_sum 'C11 H11 N1 O3'
_cod_database_code 2001983

loop_
_space_group_symop_id
_space_group_symop_operation_xyz
1 x,y,z
2 -x,-y,-z

loop_
_atom_site_label
_atom_site_fract_x
_atom_site_fract_y
_atom_site_fract_z
_atom_site_U_iso_or_equiv
N1 .1863(2) .86028(13) .47144(11) .019
C2 .1602(3) .91758(16) .35781(13) .019
C3 -.0859(3) .86850(16) .26620(13) .020
C4 -.2758(3) .77012(16) .29180(14) .022
C5 -.2376(3) .71094(17) .40869(14) .022
C6 -.0042(3) .76023(16) .49782(13) .019
O7 .34280(19) 1.00708(13) .34007(10) .027
O1' -.13092(18) .59026(12) .63594(10) .023
C2' -.0523(3) .56669(17) .76325(14) .021
C3' .1846(2) .69505(16) .84528(13) .019
C4' .2385(3) .77820(16) .73956(13) .020
C5' .0519(3) .71668(16) .62578(14) .019
C6' .3872(3) .62356(18) .90501(15) .027
C7' .1217(3) .79942(19) .96092(16) .030
O8' -.1668(2) .46039(13) .79612(11) .029
H1 .3546 .8965 .5365 ?
H3 -.1018 .9195 .1809 ?
H4 -.4616 .7363 .2250 ?
H5 -.3799 .6341 .4353 ?
H4' .4009 .8701 .7499 ?
H6'A .5461 .7202 .9655 ?
H6'B .4390 .5539 .8247 ?
H6'C .3258 .5513 .9691 ?
H7'A .2884 .8932 1.0158 ?
H7'B .0664 .7310 1.0289 ?
H7'C -.0260 .8486 .9218 ?

loop_
_geom_angle_atom_site_label_1
_geom_angle_atom_site_label_2
_geom_angle_atom_site_label_3
_geom_angle
C2 N1 C6 123.80(10)
N1 C2 O7 120.20(10)
C2 C3 C4 120.90(10)
C4 C5 C6 118.00(10)
N1 C6 C5' 116.90(10)
C2' O1' C5' 107.20(10)
O1' C2' O8' 121.20(10)
C2' C3' C4' 101.10(10)
C2' C3' C7' 107.90(10)
C4' C3' C7' 112.30(10)
C3' C4' C5' 109.00(10)
C6 C5' C4' 132.50(10)
N1 H1 O7 171
N1 C2 C3 115.70(10)
C3 C2 O7 124.20(10)
C3 C4 C5 121.20(10)
N1 C6 C5 120.40(10)
C5 C6 C5' 122.70(10)
O1' C2' C3' 109.40(10)
C3' C2' O8' 129.40(10)
C2' C3' C6' 110.60(10)
C4' C3' C6' 114.70(10)
C6' C3' C7' 109.80(10)
C6 C5' O1' 114.60(10)
O1' C5' C4' 112.80(10)

loop_
_geom_bond_atom_site_label_1
_geom_bond_atom_site_label_2
_geom_bond_distance
N1 C2 1.373(2)
C2 O7 1.245(2)
C5 C6 1.369(2)
O1' C5' 1.406(2)
C3' C4' 1.497(2)
C4' C5' 1.332(2)
N1 C6 1.368(2)
C3 C4 1.355(2)
C6 C5' 1.451(2)
C2' C3' 1.523(2)
C3' C6' 1.525(2)
C2 C3 1.434(2)
C4 C5 1.416(2)
O1' C2' 1.376(2)
C2' O8' 1.191(2)
C3' C7' 1.536(2)
